data_7156400
loop_
_publ_author_name
'Zhang, Jiaxi'
'H\"ubner, Eike G'
'Namyslo, Jan C.'
'Nieger, Martin'
'Schmidt, Andreas'

_publ_section_title
;
 Purine-substituted imidazolium mesomeric betaines and their tautomeric
 N-heterocyclic carbenes. Formation of a cyclic borane adduct.
;
_journal_issue 36
_journal_name_full 'Organic &amp; biomolecular chemistry'
_journal_page_first 6801
_journal_page_last 6808
_journal_paper_doi 10.1039/c8ob01916a
_journal_volume 16
_journal_year 2018
_chemical_formula_moiety 'C13 H17 B N6'
_chemical_formula_sum 'C13 H17 B N6'
_chemical_formula_weight 268.13
_chemical_name_systematic
7,7-diethyl-8-methyl-7,8-dihydroimidazo[2',1':3,4][1,4,2]-diazaborinino[1,6,5-gh]purin-11-ium-7-uide
_space_group_crystal_system triclinic
_space_group_IT_number 2
_space_group_name_Hall '-P 1'
_space_group_name_H-M_alt 'P -1'
_symmetry_space_group_name_Hall '-P 1'
_symmetry_space_group_name_H-M 'P -1'
_atom_sites_solution_hydrogens difmap
_atom_sites_solution_primary direct
_atom_sites_solution_secondary difmap
_audit_creation_method SHELXL-2014/7
_audit_update_record
;
2018-05-24 deposited with the CCDC.
2018-09-04 downloaded from the CCDC.
;
_cell_angle_alpha 92.486(2)
_cell_angle_beta 94.926(2)
_cell_angle_gamma 96.678(2)
_cell_formula_units_Z 2
_cell_length_a 7.2834(4)
_cell_length_b 7.5733(4)
_cell_length_c 12.2004(7)
_cell_measurement_reflns_used 9021
_cell_measurement_temperature 123(2)
_cell_measurement_theta_max 72.1
_cell_measurement_theta_min 7.7
_cell_volume 664.96(6)
_computing_cell_refinement APEX3
_computing_data_collection APEX3
_computing_data_reduction SAINT
_computing_molecular_graphics Shelxtl
_computing_publication_material publCIF
_computing_structure_refinement 'SHELXL-2014/7 (Sheldrick, 2014)'
_computing_structure_solution SHELXS-97
_diffrn_ambient_temperature 123(2)
_diffrn_detector_area_resol_mean 10.4167
_diffrn_measured_fraction_theta_full 0.993
_diffrn_measured_fraction_theta_max 0.990
_diffrn_measurement_device_type 'Bruker D8 VENTURE with Photon100 detector'
_diffrn_measurement_method 'rotation in \f and \w, 1\%, shutterless'
_diffrn_radiation_type CuK\a
_diffrn_radiation_wavelength 1.54178
_diffrn_reflns_av_R_equivalents 0.0224
_diffrn_reflns_av_unetI/netI 0.0222
_diffrn_reflns_Laue_measured_fraction_full 0.993
_diffrn_reflns_Laue_measured_fraction_max 0.990
_diffrn_reflns_limit_h_max 8
_diffrn_reflns_limit_h_min -8
_diffrn_reflns_limit_k_max 9
_diffrn_reflns_limit_k_min -9
_diffrn_reflns_limit_l_max 15
_diffrn_reflns_limit_l_min -15
_diffrn_reflns_number 10331
_diffrn_reflns_point_group_measured_fraction_full 0.993
_diffrn_reflns_point_group_measured_fraction_max 0.990
_diffrn_reflns_theta_full 67.679
_diffrn_reflns_theta_max 72.158
_diffrn_reflns_theta_min 6.762
_diffrn_source 'INCOATEC microfocus sealed tube'
_exptl_absorpt_coefficient_mu 0.680
_exptl_absorpt_correction_T_max 0.9288
_exptl_absorpt_correction_T_min 0.8047
_exptl_absorpt_correction_type multi-scan
_exptl_absorpt_process_details 'SADABS (Sheldrick, 2014)'
_exptl_crystal_colour colourless
_exptl_crystal_density_diffrn 1.339
_exptl_crystal_description blocks
_exptl_crystal_F_000 284
_exptl_crystal_size_max 0.360
_exptl_crystal_size_mid 0.360
_exptl_crystal_size_min 0.120
_refine_diff_density_max 0.300
_refine_diff_density_min -0.178
_refine_diff_density_rms 0.039
_refine_ls_extinction_coef 0.017(2)
_refine_ls_extinction_expression Fc^*^=kFc[1+0.001xFc^2^\l^3^/sin(2\q)]^-1/4^
_refine_ls_extinction_method 'SHELXL-2014/7 (Sheldrick 2014)'
_refine_ls_goodness_of_fit_ref 1.037
_refine_ls_hydrogen_treatment constr
_refine_ls_matrix_type full
_refine_ls_number_parameters 183
_refine_ls_number_reflns 2589
_refine_ls_number_restraints 0
_refine_ls_restrained_S_all 1.037
_refine_ls_R_factor_all 0.0376
_refine_ls_R_factor_gt 0.0361
_refine_ls_shift/su_max 0.000
_refine_ls_shift/su_mean 0.000
_refine_ls_structure_factor_coef Fsqd
_refine_ls_weighting_details 'w=1/[\s^2^(Fo^2^)+(0.0469P)^2^+0.2862P] where P=(Fo^2^+2Fc^2^)/3'
_refine_ls_weighting_scheme calc
_refine_ls_wR_factor_gt 0.0938
_refine_ls_wR_factor_ref 0.0952
_reflns_Friedel_coverage 0.000
_reflns_number_gt 2467
_reflns_number_total 2589
_reflns_threshold_expression 'I > 2\s(I)'
_cod_data_source_file c8ob01916a2.cif
_cod_data_source_block schm117
_cod_depositor_comments 'Adding full bibliography for 7156400.cif.'
_cod_database_code 7156400
_shelx_shelxl_version_number 2014/7
_shelx_space_group_comment
;
The symmetry employed for this shelxl refinement is uniquely defined
by the following loop, which should always be used as a source of
symmetry information in preference to the above space-group names.
They are only intended as comments.
;
_shelx_estimated_absorpt_t_min 0.792
_shelx_estimated_absorpt_t_max 0.923

loop_
_space_group_symop_operation_xyz
'x, y, z'
'-x, -y, -z'

loop_
_atom_site_label
_atom_site_type_symbol
_atom_site_fract_x
_atom_site_fract_y
_atom_site_fract_z
_atom_site_U_iso_or_equiv
_atom_site_adp_type
_atom_site_occupancy
_atom_site_site_symmetry_order
_atom_site_calc_flag
_atom_site_refinement_flags_posn
_atom_site_refinement_flags_adp
B1 B 0.43903(17) 0.25097(16) 0.19830(10) 0.0156(3) Uani 1 1 d . .
N1 N 0.55445(13) 0.42879(12) 0.25545(8) 0.0163(2) Uani 1 1 d . .
C2 C 0.71154(16) 0.53629(15) 0.23904(10) 0.0220(3) Uani 1 1 d . .
H2 H 0.7950 0.5031 0.1883 0.026 Uiso 1 1 calc R U
N3 N 0.74180(14) 0.69091(13) 0.29816(9) 0.0233(2) Uani 1 1 d . .
C3A C 0.59046(15) 0.68670(15) 0.35762(9) 0.0174(2) Uani 1 1 d . .
N4 N 0.54566(14) 0.80978(13) 0.43120(8) 0.0199(2) Uani 1 1 d . .
C5 C 0.38587(17) 0.76212(15) 0.47360(10) 0.0195(3) Uani 1 1 d . .
H5 H 0.3491 0.8471 0.5243 0.023 Uiso 1 1 calc R U
N6 N 0.26764(13) 0.60845(12) 0.45449(8) 0.0183(2) Uani 1 1 d . .
C7 C 0.31827(15) 0.49111(14) 0.38276(9) 0.0148(2) Uani 1 1 d . .
C7A C 0.47740(15) 0.52700(14) 0.33127(9) 0.0154(2) Uani 1 1 d . .
N8 N 0.21549(12) 0.32283(12) 0.35725(7) 0.0148(2) Uani 1 1 d . .
C9 C 0.06374(15) 0.24610(15) 0.40688(9) 0.0183(3) Uani 1 1 d . .
H9 H 0.0001 0.2999 0.4618 0.022 Uiso 1 1 calc R U
C10 C 0.02542(16) 0.07994(15) 0.36119(9) 0.0191(3) Uani 1 1 d . .
H10 H -0.0718 -0.0069 0.3777 0.023 Uiso 1 1 calc R U
N11 N 0.15404(13) 0.05816(12) 0.28522(8) 0.0163(2) Uani 1 1 d . .
C11 C 0.15222(17) -0.10826(15) 0.21876(10) 0.0218(3) Uani 1 1 d . .
H11A H 0.1577 -0.0819 0.1411 0.033 Uiso 1 1 calc R U
H11B H 0.0379 -0.1866 0.2272 0.033 Uiso 1 1 calc R U
H11C H 0.2598 -0.1675 0.2436 0.033 Uiso 1 1 calc R U
C12 C 0.27300(15) 0.20635(14) 0.28213(9) 0.0146(2) Uani 1 1 d . .
C13 C 0.56730(16) 0.09056(15) 0.18867(10) 0.0207(3) Uani 1 1 d . .
H13A H 0.6095 0.0600 0.2640 0.025 Uiso 1 1 calc R U
H13B H 0.4893 -0.0155 0.1528 0.025 Uiso 1 1 calc R U
C14 C 0.73799(17) 0.12895(17) 0.12473(11) 0.0256(3) Uani 1 1 d . .
H14A H 0.8058 0.0245 0.1236 0.038 Uiso 1 1 calc R U
H14B H 0.6985 0.1556 0.0490 0.038 Uiso 1 1 calc R U
H14C H 0.8190 0.2313 0.1606 0.038 Uiso 1 1 calc R U
C15 C 0.33808(17) 0.29943(16) 0.08068(9) 0.0214(3) Uani 1 1 d . .
H15A H 0.4340 0.3198 0.0283 0.026 Uiso 1 1 calc R U
H15B H 0.2507 0.1949 0.0512 0.026 Uiso 1 1 calc R U
C16 C 0.23171(18) 0.46173(19) 0.08433(11) 0.0287(3) Uani 1 1 d . .
H16A H 0.1764 0.4798 0.0102 0.043 Uiso 1 1 calc R U
H16B H 0.1334 0.4421 0.1340 0.043 Uiso 1 1 calc R U
H16C H 0.3171 0.5673 0.1111 0.043 Uiso 1 1 calc R U

loop_
_atom_site_aniso_label
_atom_site_aniso_U_11
_atom_site_aniso_U_22
_atom_site_aniso_U_33
_atom_site_aniso_U_23
_atom_site_aniso_U_13
_atom_site_aniso_U_12
B1 0.0156(6) 0.0128(6) 0.0179(6) -0.0010(4) 0.0043(5) -0.0016(4)
N1 0.0151(5) 0.0142(5) 0.0197(5) -0.0002(4) 0.0054(4) -0.0002(4)
C2 0.0183(6) 0.0181(6) 0.0298(6) -0.0005(5) 0.0092(5) -0.0020(4)
N3 0.0199(5) 0.0171(5) 0.0323(6) -0.0017(4) 0.0082(4) -0.0034(4)
C3A 0.0167(5) 0.0132(5) 0.0214(6) 0.0015(4) 0.0012(4) -0.0014(4)
N4 0.0217(5) 0.0137(5) 0.0232(5) -0.0013(4) 0.0011(4) -0.0009(4)
C5 0.0239(6) 0.0145(5) 0.0194(5) -0.0029(4) 0.0029(4) 0.0006(4)
N6 0.0207(5) 0.0151(5) 0.0186(5) -0.0019(4) 0.0041(4) 0.0001(4)
C7 0.0161(5) 0.0121(5) 0.0157(5) 0.0004(4) 0.0012(4) -0.0006(4)
C7A 0.0164(5) 0.0129(5) 0.0165(5) 0.0003(4) 0.0017(4) 0.0006(4)
N8 0.0144(4) 0.0128(4) 0.0167(5) -0.0009(3) 0.0039(3) -0.0014(3)
C9 0.0159(5) 0.0190(5) 0.0198(5) 0.0005(4) 0.0060(4) -0.0023(4)
C10 0.0164(5) 0.0190(6) 0.0213(6) 0.0009(4) 0.0055(4) -0.0028(4)
N11 0.0159(5) 0.0128(5) 0.0196(5) -0.0009(4) 0.0032(4) -0.0017(3)
C11 0.0224(6) 0.0129(5) 0.0289(6) -0.0059(4) 0.0062(5) -0.0035(4)
C12 0.0151(5) 0.0125(5) 0.0156(5) 0.0002(4) 0.0004(4) 0.0005(4)
C13 0.0203(6) 0.0158(5) 0.0263(6) -0.0009(4) 0.0059(5) 0.0019(4)
C14 0.0237(6) 0.0262(6) 0.0292(7) 0.0002(5) 0.0087(5) 0.0076(5)
C15 0.0226(6) 0.0232(6) 0.0180(6) 0.0007(4) 0.0030(4) 0.0008(5)
C16 0.0257(6) 0.0382(8) 0.0252(6) 0.0108(5) 0.0043(5) 0.0111(5)

loop_
_atom_type_symbol
_atom_type_description
_atom_type_scat_dispersion_real
_atom_type_scat_dispersion_imag
_atom_type_scat_source
C C 0.0181 0.0091 'International Tables Vol C Tables 4.2.6.8 and 6.1.1.4'
H H 0.0000 0.0000 'International Tables Vol C Tables 4.2.6.8 and 6.1.1.4'
B B 0.0090 0.0039 'International Tables Vol C Tables 4.2.6.8 and 6.1.1.4'
N N 0.0311 0.0180 'International Tables Vol C Tables 4.2.6.8 and 6.1.1.4'

loop_
_geom_angle_atom_site_label_1
_geom_angle_atom_site_label_2
_geom_angle_atom_site_label_3
_geom_angle
N1 B1 C13 111.79(9)
N1 B1 C15 108.41(9)
C13 B1 C15 113.93(9)
N1 B1 C12 102.73(8)
C13 B1 C12 112.09(9)
C15 B1 C12 107.17(9)
C2 N1 C7A 102.31(9)
C2 N1 B1 137.06(10)
C7A N1 B1 119.75(9)
N3 C2 N1 116.25(10)
N3 C2 H2 121.9
N1 C2 H2 121.9
C2 N3 C3A 103.06(9)
N4 C3A N3 129.46(10)
N4 C3A C7A 121.74(10)
N3 C3A C7A 108.80(10)
C5 N4 C3A 113.46(10)
N4 C5 N6 129.10(11)
N4 C5 H5 115.4
N6 C5 H5 115.4
C7 N6 C5 115.26(10)
N6 C7 C7A 121.06(10)
N6 C7 N8 122.36(10)
C7A C7 N8 116.57(10)
N1 C7A C7 131.07(10)
N1 C7A C3A 109.57(10)
C7 C7A C3A 119.34(10)
C12 N8 C9 111.61(9)
C12 N8 C7 120.21(9)
C9 N8 C7 127.91(9)
C10 C9 N8 105.66(10)
C10 C9 H9 127.2
N8 C9 H9 127.2
C9 C10 N11 107.52(10)
C9 C10 H10 126.2
N11 C10 H10 126.2
C12 N11 C10 111.15(9)
C12 N11 C11 126.51(9)
C10 N11 C11 122.34(9)
N11 C11 H11A 109.5
N11 C11 H11B 109.5
H11A C11 H11B 109.5
N11 C11 H11C 109.5
H11A C11 H11C 109.5
H11B C11 H11C 109.5
N11 C12 N8 104.06(9)
N11 C12 B1 129.02(9)
N8 C12 B1 126.63(9)
C14 C13 B1 115.77(10)
C14 C13 H13A 108.3
B1 C13 H13A 108.3
C14 C13 H13B 108.3
B1 C13 H13B 108.3
H13A C13 H13B 107.4
C13 C14 H14A 109.5
C13 C14 H14B 109.5
H14A C14 H14B 109.5
C13 C14 H14C 109.5
H14A C14 H14C 109.5
H14B C14 H14C 109.5
C16 C15 B1 115.62(10)
C16 C15 H15A 108.4
B1 C15 H15A 108.4
C16 C15 H15B 108.4
B1 C15 H15B 108.4
H15A C15 H15B 107.4
C15 C16 H16A 109.5
C15 C16 H16B 109.5
H16A C16 H16B 109.5
C15 C16 H16C 109.5
H16A C16 H16C 109.5
H16B C16 H16C 109.5

loop_
_geom_bond_atom_site_label_1
_geom_bond_atom_site_label_2
_geom_bond_distance
B1 N1 1.6003(14)
B1 C13 1.6226(16)
B1 C15 1.6315(17)
B1 C12 1.6643(16)
N1 C2 1.3597(15)
N1 C7A 1.3603(14)
C2 N3 1.3339(15)
C2 H2 0.9500
N3 C3A 1.3688(15)
C3A N4 1.3527(15)
C3A C7A 1.3905(15)
N4 C5 1.3320(15)
C5 N6 1.3635(15)
C5 H5 0.9500
N6 C7 1.3251(14)
C7 C7A 1.3705(16)
C7 N8 1.4090(14)
N8 C12 1.3694(14)
N8 C9 1.3863(14)
C9 C10 1.3427(16)
C9 H9 0.9500
C10 N11 1.3913(14)
C10 H10 0.9500
N11 C12 1.3397(14)
N11 C11 1.4669(14)
C11 H11A 0.9800
C11 H11B 0.9800
C11 H11C 0.9800
C13 C14 1.5300(16)
C13 H13A 0.9900
C13 H13B 0.9900
C14 H14A 0.9800
C14 H14B 0.9800
C14 H14C 0.9800
C15 C16 1.5283(17)
C15 H15A 0.9900
C15 H15B 0.9900
C16 H16A 0.9800
C16 H16B 0.9800
C16 H16C 0.9800

loop_
_geom_hbond_atom_site_label_D
_geom_hbond_atom_site_label_H
_geom_hbond_atom_site_label_A
_geom_hbond_distance_DH
_geom_hbond_distance_HA
_geom_hbond_distance_DA
_geom_hbond_angle_DHA
_geom_hbond_site_symmetry_A
C5 H5 N4 0.95 2.64 3.3625(15) 133.1 2_676
C9 H9 N6 0.95 2.43 3.3252(15) 156.1 2_566
C10 H10 N3 0.95 2.62 3.4138(15) 141.0 1_445
C11 H11B N3 0.98 2.49 3.4286(15) 160.9 1_445

loop_
_geom_torsion_atom_site_label_1
_geom_torsion_atom_site_label_2
_geom_torsion_atom_site_label_3
_geom_torsion_atom_site_label_4
_geom_torsion
C13 B1 N1 C2 55.16(17)
C15 B1 N1 C2 -71.25(16)
C12 B1 N1 C2 175.53(12)
C13 B1 N1 C7A -137.76(10)
C15 B1 N1 C7A 95.83(11)
C12 B1 N1 C7A -17.39(12)
C7A N1 C2 N3 0.90(14)
B1 N1 C2 N3 169.44(12)
N1 C2 N3 C3A -0.94(14)
C2 N3 C3A N4 -179.32(12)
C2 N3 C3A C7A 0.57(13)
N3 C3A N4 C5 179.61(12)
C7A C3A N4 C5 -0.26(16)
C3A N4 C5 N6 1.46(18)
N4 C5 N6 C7 -0.79(18)
C5 N6 C7 C7A -1.12(16)
C5 N6 C7 N8 177.35(10)
C2 N1 C7A C7 -178.99(12)
B1 N1 C7A C7 9.97(18)
C2 N1 C7A C3A -0.45(12)
B1 N1 C7A C3A -171.49(9)
N6 C7 C7A N1 -179.41(11)
N8 C7 C7A N1 2.03(18)
N6 C7 C7A C3A 2.17(17)
N8 C7 C7A C3A -176.39(10)
N4 C3A C7A N1 179.83(10)
N3 C3A C7A N1 -0.07(13)
N4 C3A C7A C7 -1.43(17)
N3 C3A C7A C7 178.67(10)
N6 C7 N8 C12 179.70(10)
C7A C7 N8 C12 -1.76(15)
N6 C7 N8 C9 -6.83(18)
C7A C7 N8 C9 171.71(10)
C12 N8 C9 C10 -0.53(13)
C7 N8 C9 C10 -174.46(11)
N8 C9 C10 N11 0.19(13)
C9 C10 N11 C12 0.21(13)
C9 C10 N11 C11 -179.40(10)
C10 N11 C12 N8 -0.52(12)
C11 N11 C12 N8 179.08(10)
C10 N11 C12 B1 -174.56(10)
C11 N11 C12 B1 5.03(18)
C9 N8 C12 N11 0.64(12)
C7 N8 C12 N11 175.10(9)
C9 N8 C12 B1 174.88(10)
C7 N8 C12 B1 -10.66(16)
N1 B1 C12 N11 -168.10(10)
C13 B1 C12 N11 -47.93(15)
C15 B1 C12 N11 77.78(13)
N1 B1 C12 N8 19.10(14)
C13 B1 C12 N8 139.26(11)
C15 B1 C12 N8 -95.03(12)
N1 B1 C13 C14 -58.05(13)
C15 B1 C13 C14 65.29(13)
C12 B1 C13 C14 -172.79(10)
N1 B1 C15 C16 -48.97(13)
C13 B1 C15 C16 -174.13(10)
C12 B1 C15 C16 61.28(12)
